data_4069699
loop_
_publ_author_name
'Leelasubcharoen, Somying'
'Zhizhko, Pavel A.'
'Kuzmina, Lyudmila G.'
'Churakov, Andrei V.'
'Howard, Judith A. K.'
'Nikonov, Georgii I.'

_publ_section_title
;
 Niobium/Rhodium Bimetallic Complexes: Synthesis, Structure, and Catalytic
 Hydrosilylation of Acetophenone and Benzaldehyde
;
_journal_issue 15
_journal_name_full Organometallics
_journal_page_first 4500
_journal_paper_doi 10.1021/om900363r
_journal_volume 28
_journal_year 2009
_chemical_formula_moiety 'C26 H29 Cl N Nb P Rh'
_chemical_formula_sum 'C26 H29 Cl N Nb P Rh'
_chemical_formula_weight 617.74
_chemical_name_systematic
; 
 ? 
;
_space_group_IT_number 14
_symmetry_cell_setting monoclinic
_symmetry_space_group_name_Hall '-P 2yn'
_symmetry_space_group_name_H-M 'P 1 21/n 1'
_atom_sites_solution_hydrogens geom
_atom_sites_solution_primary direct
_atom_sites_solution_secondary difmap
_audit_creation_method SHELXL-97
_cell_angle_alpha 90.00
_cell_angle_beta 103.540(1)
_cell_angle_gamma 90.00
_cell_formula_units_Z 4
_cell_length_a 9.1504(3)
_cell_length_b 16.5399(6)
_cell_length_c 16.5001(6)
_cell_measurement_reflns_used 9162
_cell_measurement_temperature 150(2)
_cell_measurement_theta_max 30.538
_cell_measurement_theta_min 2.463
_cell_volume 2427.83(15)
_computing_structure_refinement 'SHELXL-97 (Sheldrick, 1997)'
_computing_structure_solution 'SHELXS-97 (Sheldrick, 1990)'
_diffrn_ambient_temperature 150(2)
_diffrn_measured_fraction_theta_full 0.998
_diffrn_measured_fraction_theta_max 0.998
_diffrn_measurement_device_type 'Bruker SMART-APEX-2'
_diffrn_measurement_method \w
_diffrn_radiation_monochromator graphite
_diffrn_radiation_source 'fine-focus sealed tube'
_diffrn_radiation_type MoK\a
_diffrn_radiation_wavelength 0.71073
_diffrn_reflns_av_R_equivalents 0.0324
_diffrn_reflns_av_sigmaI/netI 0.0281
_diffrn_reflns_limit_h_max 12
_diffrn_reflns_limit_h_min -12
_diffrn_reflns_limit_k_max 22
_diffrn_reflns_limit_k_min -22
_diffrn_reflns_limit_l_max 22
_diffrn_reflns_limit_l_min -22
_diffrn_reflns_number 26584
_diffrn_reflns_theta_full 29.00
_diffrn_reflns_theta_max 29.00
_diffrn_reflns_theta_min 1.77
_diffrn_standards_decay_% 0
_diffrn_standards_interval_time 0
_diffrn_standards_number 0
_exptl_absorpt_coefficient_mu 1.342
_exptl_absorpt_correction_T_max 0.9002
_exptl_absorpt_correction_T_min 0.7751
_exptl_absorpt_correction_type multi-scan
_exptl_absorpt_process_details 'SADABS (Bruker, 2004)'
_exptl_crystal_colour green
_exptl_crystal_density_diffrn 1.690
_exptl_crystal_density_method 'not measured'
_exptl_crystal_description needle
_exptl_crystal_F_000 1240
_exptl_crystal_size_max 0.20
_exptl_crystal_size_mid 0.08
_exptl_crystal_size_min 0.08
_refine_diff_density_max 0.536
_refine_diff_density_min -0.318
_refine_diff_density_rms 0.081
_refine_ls_extinction_method none
_refine_ls_goodness_of_fit_ref 1.050
_refine_ls_hydrogen_treatment constr
_refine_ls_matrix_type full
_refine_ls_number_parameters 280
_refine_ls_number_reflns 6445
_refine_ls_number_restraints 0
_refine_ls_restrained_S_all 1.050
_refine_ls_R_factor_all 0.0313
_refine_ls_R_factor_gt 0.0239
_refine_ls_shift/su_max 0.002
_refine_ls_shift/su_mean 0.000
_refine_ls_structure_factor_coef Fsqd
_refine_ls_weighting_details 'calc w=1/[\s^2^(Fo^2^)+(0.0283P)^2^+0.4703P] where P=(Fo^2^+2Fc^2^)/3'
_refine_ls_weighting_scheme calc
_refine_ls_wR_factor_gt 0.0560
_refine_ls_wR_factor_ref 0.0586
_reflns_number_gt 5497
_reflns_number_total 6445
_reflns_threshold_expression I>2\s(I)
_cod_data_source_file om900363r_si_001.cif
_cod_data_source_block 2
_cod_original_sg_symbol_H-M 'P 2(1)/n'
_cod_database_code 4069699

loop_
_symmetry_equiv_pos_as_xyz
'x, y, z'
'-x+1/2, y+1/2, -z+1/2'
'-x, -y, -z'
'x-1/2, -y-1/2, z-1/2'

loop_
_atom_site_label
_atom_site_type_symbol
_atom_site_fract_x
_atom_site_fract_y
_atom_site_fract_z
_atom_site_U_iso_or_equiv
_atom_site_adp_type
_atom_site_occupancy
_atom_site_symmetry_multiplicity
_atom_site_calc_flag
_atom_site_refinement_flags
Nb1 Nb 1.157113(19) 0.057733(11) 0.732945(11) 0.01609(5) Uani 1 1 d .
Rh1 Rh 0.869962(16) 0.024915(9) 0.660735(9) 0.01656(5) Uani 1 1 d .
Cl1 Cl 1.27713(6) 0.14281(3) 0.64696(3) 0.02579(11) Uani 1 1 d .
P1 P 0.93803(5) 0.13750(3) 0.73694(3) 0.01649(10) Uani 1 1 d .
N1 N 1.07655(18) -0.03072(10) 0.66755(10) 0.0177(3) Uani 1 1 d .
C1 C 0.7006(3) -0.00800(15) 0.54050(15) 0.0313(5) Uani 1 1 d .
H1A H 0.7229 -0.0156 0.4845 0.038 Uiso 1 1 calc R
C2 C 0.6602(2) 0.06525(15) 0.57327(15) 0.0305(5) Uani 1 1 d .
H2A H 0.6444 0.1184 0.5436 0.037 Uiso 1 1 calc R
C3 C 0.6327(2) 0.04846(15) 0.65310(15) 0.0309(5) Uani 1 1 d .
H3A H 0.5925 0.0879 0.6884 0.037 Uiso 1 1 calc R
C4 C 0.6505(2) -0.03626(15) 0.66844(16) 0.0319(5) Uani 1 1 d .
H4A H 0.6307 -0.0661 0.7175 0.038 Uiso 1 1 calc R
C5 C 0.6961(2) -0.07042(14) 0.60031(15) 0.0312(5) Uani 1 1 d .
H5A H 0.7173 -0.1290 0.5935 0.037 Uiso 1 1 calc R
C6 C 1.1012(2) -0.11364(12) 0.63967(14) 0.0243(4) Uani 1 1 d .
C7 C 1.2705(3) -0.12794(15) 0.65357(16) 0.0346(5) Uani 1 1 d .
H7A H 1.3132 -0.0884 0.6214 0.052 Uiso 1 1 calc R
H7B H 1.2885 -0.1827 0.6353 0.052 Uiso 1 1 calc R
H7C H 1.3183 -0.1219 0.7129 0.052 Uiso 1 1 calc R
C8 C 1.0295(3) -0.12238(15) 0.54677(15) 0.0321(5) Uani 1 1 d .
H8A H 1.0732 -0.0824 0.5155 0.048 Uiso 1 1 calc R
H8B H 0.9209 -0.1134 0.5369 0.048 Uiso 1 1 calc R
H8C H 1.0485 -0.1769 0.5283 0.048 Uiso 1 1 calc R
C9 C 1.0352(3) -0.17593(14) 0.68953(17) 0.0371(6) Uani 1 1 d .
H9A H 1.0822 -0.1698 0.7490 0.056 Uiso 1 1 calc R
H9B H 1.0545 -0.2305 0.6713 0.056 Uiso 1 1 calc R
H9C H 0.9265 -0.1674 0.6802 0.056 Uiso 1 1 calc R
C10 C 0.8776(2) 0.14815(12) 0.83477(12) 0.0181(4) Uani 1 1 d .
C11 C 0.8015(2) 0.08645(13) 0.86520(13) 0.0233(4) Uani 1 1 d .
H11A H 0.7767 0.0381 0.8340 0.028 Uiso 1 1 calc R
C12 C 0.7615(2) 0.09544(14) 0.94115(13) 0.0275(5) Uani 1 1 d .
H12A H 0.7076 0.0536 0.9608 0.033 Uiso 1 1 calc R
C13 C 0.7997(3) 0.16464(14) 0.98824(13) 0.0288(5) Uani 1 1 d .
H13A H 0.7718 0.1705 1.0399 0.035 Uiso 1 1 calc R
C14 C 0.8788(3) 0.22525(13) 0.95965(14) 0.0287(5) Uani 1 1 d .
H14A H 0.9080 0.2722 0.9926 0.034 Uiso 1 1 calc R
C15 C 0.9160(2) 0.21792(13) 0.88302(13) 0.0236(4) Uani 1 1 d .
H15A H 0.9678 0.2606 0.8632 0.028 Uiso 1 1 calc R
C16 C 0.8675(2) 0.23085(12) 0.68226(12) 0.0187(4) Uani 1 1 d .
C17 C 0.7295(3) 0.26379(13) 0.68802(13) 0.0270(5) Uani 1 1 d .
H17A H 0.6749 0.2399 0.7242 0.032 Uiso 1 1 calc R
C18 C 0.6721(3) 0.33110(14) 0.64139(14) 0.0337(5) Uani 1 1 d .
H18A H 0.5781 0.3529 0.6455 0.040 Uiso 1 1 calc R
C19 C 0.7512(3) 0.36679(14) 0.58883(14) 0.0324(5) Uani 1 1 d .
H19A H 0.7114 0.4127 0.5565 0.039 Uiso 1 1 calc R
C20 C 0.8885(3) 0.33509(14) 0.58370(13) 0.0292(5) Uani 1 1 d .
H20A H 0.9435 0.3597 0.5481 0.035 Uiso 1 1 calc R
C21 C 0.9468(2) 0.26763(13) 0.63017(13) 0.0244(4) Uani 1 1 d .
H21A H 1.0414 0.2465 0.6263 0.029 Uiso 1 1 calc R
C22 C 1.3938(2) 0.00819(14) 0.82102(14) 0.0279(5) Uani 1 1 d .
H22A H 1.4767 -0.0187 0.8010 0.033 Uiso 1 1 calc R
C23 C 1.2736(3) -0.03125(14) 0.84442(14) 0.0284(5) Uani 1 1 d .
H23A H 1.2588 -0.0911 0.8453 0.034 Uiso 1 1 calc R
C24 C 1.1907(3) 0.02673(15) 0.87743(14) 0.0319(5) Uani 1 1 d .
H24A H 1.1086 0.0148 0.9064 0.038 Uiso 1 1 calc R
C25 C 1.2638(3) 0.10272(16) 0.87675(13) 0.0336(5) Uani 1 1 d .
H25A H 1.2381 0.1539 0.9025 0.040 Uiso 1 1 calc R
C26 C 1.3874(3) 0.09104(15) 0.84166(14) 0.0319(5) Uani 1 1 d .
H26A H 1.4635 0.1330 0.8367 0.038 Uiso 1 1 calc R

loop_
_atom_site_aniso_label
_atom_site_aniso_U_11
_atom_site_aniso_U_22
_atom_site_aniso_U_33
_atom_site_aniso_U_23
_atom_site_aniso_U_13
_atom_site_aniso_U_12
Nb1 0.01451(8) 0.01746(9) 0.01632(9) 0.00067(6) 0.00365(6) 0.00158(6)
Rh1 0.01483(8) 0.01693(8) 0.01829(8) -0.00069(6) 0.00462(6) -0.00007(6)
Cl1 0.0216(2) 0.0294(3) 0.0285(3) 0.0045(2) 0.0101(2) -0.0016(2)
P1 0.0168(2) 0.0159(2) 0.0174(2) 0.00111(19) 0.00535(19) 0.00149(18)
N1 0.0177(8) 0.0158(8) 0.0202(8) 0.0008(6) 0.0056(6) 0.0034(6)
C1 0.0223(11) 0.0429(14) 0.0257(11) -0.0072(10) -0.0005(9) -0.0047(10)
C2 0.0198(10) 0.0334(13) 0.0330(12) -0.0003(10) -0.0044(9) 0.0022(9)
C3 0.0138(10) 0.0405(13) 0.0378(13) -0.0091(11) 0.0049(9) 0.0017(9)
C4 0.0202(11) 0.0396(14) 0.0375(13) -0.0032(10) 0.0099(10) -0.0088(10)
C5 0.0228(11) 0.0298(12) 0.0407(14) -0.0082(10) 0.0064(10) -0.0101(9)
C6 0.0259(11) 0.0173(10) 0.0314(11) -0.0029(8) 0.0101(9) 0.0030(8)
C7 0.0296(12) 0.0317(13) 0.0446(14) -0.0052(11) 0.0127(11) 0.0101(10)
C8 0.0332(12) 0.0322(13) 0.0338(12) -0.0137(10) 0.0136(10) -0.0014(10)
C9 0.0439(14) 0.0197(11) 0.0510(16) 0.0041(10) 0.0176(12) -0.0005(10)
C10 0.0180(9) 0.0194(10) 0.0175(9) 0.0017(7) 0.0052(7) 0.0044(7)
C11 0.0256(11) 0.0221(10) 0.0223(10) 0.0023(8) 0.0056(8) 0.0006(8)
C12 0.0273(11) 0.0327(12) 0.0243(11) 0.0070(9) 0.0097(9) -0.0008(9)
C13 0.0343(12) 0.0358(13) 0.0184(10) 0.0048(9) 0.0104(9) 0.0100(10)
C14 0.0381(13) 0.0247(11) 0.0225(11) -0.0014(9) 0.0058(9) 0.0060(10)
C15 0.0260(11) 0.0213(10) 0.0240(10) 0.0030(8) 0.0069(8) 0.0022(8)
C16 0.0236(10) 0.0152(9) 0.0160(9) 0.0002(7) 0.0019(8) 0.0019(7)
C17 0.0316(11) 0.0264(11) 0.0248(11) 0.0053(9) 0.0105(9) 0.0092(9)
C18 0.0392(13) 0.0313(12) 0.0302(12) 0.0036(10) 0.0071(10) 0.0172(11)
C19 0.0492(15) 0.0219(11) 0.0225(11) 0.0052(9) 0.0012(10) 0.0088(10)
C20 0.0395(13) 0.0257(11) 0.0214(11) 0.0056(9) 0.0053(9) -0.0039(10)
C21 0.0273(11) 0.0217(10) 0.0238(10) 0.0023(8) 0.0055(9) 0.0002(8)
C22 0.0197(10) 0.0350(12) 0.0264(11) 0.0050(9) 0.0001(8) 0.0083(9)
C23 0.0283(11) 0.0323(12) 0.0232(11) 0.0102(9) 0.0034(9) 0.0066(9)
C24 0.0296(12) 0.0484(15) 0.0176(10) 0.0072(10) 0.0051(9) 0.0111(11)
C25 0.0364(13) 0.0393(14) 0.0191(10) -0.0061(10) -0.0055(9) 0.0099(11)
C26 0.0239(11) 0.0356(13) 0.0293(12) 0.0009(10) -0.0076(9) -0.0002(10)

loop_
_atom_type_symbol
_atom_type_description
_atom_type_scat_dispersion_real
_atom_type_scat_dispersion_imag
_atom_type_scat_source
C C 0.0033 0.0016 'International Tables Vol C Tables 4.2.6.8 and 6.1.1.4'
H H 0.0000 0.0000 'International Tables Vol C Tables 4.2.6.8 and 6.1.1.4'
N N 0.0061 0.0033 'International Tables Vol C Tables 4.2.6.8 and 6.1.1.4'
P P 0.1023 0.0942 'International Tables Vol C Tables 4.2.6.8 and 6.1.1.4'
Cl Cl 0.1484 0.1585 'International Tables Vol C Tables 4.2.6.8 and 6.1.1.4'
Rh Rh -1.1178 0.9187 'International Tables Vol C Tables 4.2.6.8 and 6.1.1.4'
Nb Nb -2.0727 0.6215 'International Tables Vol C Tables 4.2.6.8 and 6.1.1.4'

loop_
_geom_angle_atom_site_label_1
_geom_angle_atom_site_label_2
_geom_angle_atom_site_label_3
_geom_angle
N1 Nb1 C24 110.52(8)
N1 Nb1 C23 90.39(8)
C24 Nb1 C23 34.22(8)
N1 Nb1 P1 103.08(5)
C24 Nb1 P1 90.21(6)
C23 Nb1 P1 122.46(6)
N1 Nb1 Cl1 106.71(5)
C24 Nb1 Cl1 137.39(6)
C23 Nb1 Cl1 128.35(6)
P1 Nb1 Cl1 100.998(18)
N1 Nb1 C22 104.82(8)
C24 Nb1 C22 56.38(8)
C23 Nb1 C22 33.72(8)
P1 Nb1 C22 142.30(6)
Cl1 Nb1 C22 94.72(6)
N1 Nb1 C25 144.04(8)
C24 Nb1 C25 34.16(9)
C23 Nb1 C25 56.07(8)
P1 Nb1 C25 87.31(6)
Cl1 Nb1 C25 104.82(6)
C22 Nb1 C25 55.44(8)
N1 Nb1 C26 138.10(8)
C24 Nb1 C26 55.82(8)
C23 Nb1 C26 55.55(8)
P1 Nb1 C26 115.33(6)
Cl1 Nb1 C26 82.58(6)
C22 Nb1 C26 33.33(8)
C25 Nb1 C26 32.84(8)
N1 Nb1 Rh1 50.86(5)
C24 Nb1 Rh1 106.54(6)
C23 Nb1 Rh1 115.50(6)
P1 Nb1 Rh1 52.226(13)
Cl1 Nb1 Rh1 112.820(14)
C22 Nb1 Rh1 146.76(6)
C25 Nb1 Rh1 128.16(6)
C26 Nb1 Rh1 160.73(6)
N1 Rh1 C3 164.05(8)
N1 Rh1 C2 143.61(8)
C3 Rh1 C2 37.82(9)
N1 Rh1 P1 101.91(5)
C3 Rh1 P1 91.50(6)
C2 Rh1 P1 101.47(6)
N1 Rh1 C4 126.99(8)
C3 Rh1 C4 37.23(9)
C2 Rh1 C4 61.97(9)
P1 Rh1 C4 117.92(6)
N1 Rh1 C1 111.41(8)
C3 Rh1 C1 61.80(9)
C2 Rh1 C1 36.55(9)
P1 Rh1 C1 136.59(7)
C4 Rh1 C1 60.93(9)
N1 Rh1 C5 104.37(8)
C3 Rh1 C5 61.18(9)
C2 Rh1 C5 61.16(9)
P1 Rh1 C5 152.09(6)
C4 Rh1 C5 35.80(8)
C1 Rh1 C5 36.58(9)
N1 Rh1 Nb1 44.00(5)
C3 Rh1 Nb1 148.29(6)
C2 Rh1 Nb1 147.08(6)
P1 Rh1 Nb1 57.918(13)
C4 Rh1 Nb1 148.43(6)
C1 Rh1 Nb1 146.42(6)
C5 Rh1 Nb1 147.32(6)
C16 P1 C10 102.06(9)
C16 P1 Rh1 113.79(6)
C10 P1 Rh1 118.05(7)
C16 P1 Nb1 130.38(7)
C10 P1 Nb1 120.01(6)
Rh1 P1 Nb1 69.856(15)
C6 N1 Nb1 146.99(14)
C6 N1 Rh1 126.51(13)
Nb1 N1 Rh1 85.14(6)
C2 C1 C5 107.6(2)
C2 C1 Rh1 69.32(12)
C5 C1 Rh1 72.34(13)
C2 C1 H1A 126.2
C5 C1 H1A 126.2
Rh1 C1 H1A 126.2
C1 C2 C3 107.8(2)
C1 C2 Rh1 74.13(13)
C3 C2 Rh1 69.71(12)
C1 C2 H2A 126.0
C3 C2 H2A 126.0
Rh1 C2 H2A 126.0
C2 C3 C4 108.5(2)
C2 C3 Rh1 72.47(12)
C4 C3 Rh1 75.13(13)
C2 C3 H3A 125.4
C4 C3 H3A 125.4
Rh1 C3 H3A 125.4
C5 C4 C3 107.2(2)
C5 C4 Rh1 72.75(13)
C3 C4 Rh1 67.64(12)
C5 C4 H4A 126.4
C3 C4 H4A 126.4
Rh1 C4 H4A 126.4
C4 C5 C1 108.8(2)
C4 C5 Rh1 71.45(13)
C1 C5 Rh1 71.08(12)
C4 C5 H5A 125.6
C1 C5 H5A 125.6
Rh1 C5 H5A 125.6
N1 C6 C8 109.82(17)
N1 C6 C9 110.44(17)
C8 C6 C9 110.24(19)
N1 C6 C7 108.59(18)
C8 C6 C7 108.51(18)
C9 C6 C7 109.20(19)
C6 C7 H7A 109.5
C6 C7 H7B 109.5
H7A C7 H7B 109.5
C6 C7 H7C 109.5
H7A C7 H7C 109.5
H7B C7 H7C 109.5
C6 C8 H8A 109.5
C6 C8 H8B 109.5
H8A C8 H8B 109.5
C6 C8 H8C 109.5
H8A C8 H8C 109.5
H8B C8 H8C 109.5
C6 C9 H9A 109.5
C6 C9 H9B 109.5
H9A C9 H9B 109.5
C6 C9 H9C 109.5
H9A C9 H9C 109.5
H9B C9 H9C 109.5
C11 C10 C15 118.60(18)
C11 C10 P1 121.75(15)
C15 C10 P1 119.55(15)
C12 C11 C10 120.3(2)
C12 C11 H11A 119.8
C10 C11 H11A 119.8
C13 C12 C11 120.6(2)
C13 C12 H12A 119.7
C11 C12 H12A 119.7
C12 C13 C14 119.5(2)
C12 C13 H13A 120.2
C14 C13 H13A 120.2
C13 C14 C15 120.4(2)
C13 C14 H14A 119.8
C15 C14 H14A 119.8
C14 C15 C10 120.5(2)
C14 C15 H15A 119.7
C10 C15 H15A 119.7
C21 C16 C17 118.84(18)
C21 C16 P1 120.01(15)
C17 C16 P1 121.05(16)
C18 C17 C16 120.4(2)
C18 C17 H17A 119.8
C16 C17 H17A 119.8
C19 C18 C17 120.3(2)
C19 C18 H18A 119.8
C17 C18 H18A 119.8
C20 C19 C18 119.5(2)
C20 C19 H19A 120.3
C18 C19 H19A 120.3
C19 C20 C21 120.5(2)
C19 C20 H20A 119.7
C21 C20 H20A 119.7
C20 C21 C16 120.4(2)
C20 C21 H21A 119.8
C16 C21 H21A 119.8
C23 C22 C26 107.7(2)
C23 C22 Nb1 71.28(12)
C26 C22 Nb1 74.84(12)
C23 C22 H22A 125.9
C26 C22 H22A 125.9
Nb1 C22 H22A 125.9
C22 C23 C24 108.4(2)
C22 C23 Nb1 75.00(12)
C24 C23 Nb1 72.32(12)
C22 C23 H23A 125.5
C24 C23 H23A 125.5
Nb1 C23 H23A 125.5
C23 C24 C25 107.5(2)
C23 C24 Nb1 73.45(13)
C25 C24 Nb1 75.73(13)
C23 C24 H24A 125.7
C25 C24 H24A 125.7
Nb1 C24 H24A 125.7
C26 C25 C24 107.9(2)
C26 C25 Nb1 74.68(13)
C24 C25 Nb1 70.11(12)
C26 C25 H25A 125.9
C24 C25 H25A 125.9
Nb1 C25 H25A 125.9
C25 C26 C22 108.4(2)
C25 C26 Nb1 72.48(13)
C22 C26 Nb1 71.83(12)
C25 C26 H26A 125.7
C22 C26 H26A 125.7
Nb1 C26 H26A 125.7

loop_
_geom_bond_atom_site_label_1
_geom_bond_atom_site_label_2
_geom_bond_distance
Nb1 N1 1.8643(17)
Nb1 C24 2.387(2)
Nb1 C23 2.402(2)
Nb1 P1 2.4136(5)
Nb1 Cl1 2.4349(5)
Nb1 C22 2.449(2)
Nb1 C25 2.460(2)
Nb1 C26 2.488(2)
Nb1 Rh1 2.6744(2)
Rh1 N1 2.0817(16)
Rh1 C3 2.180(2)
Rh1 C2 2.217(2)
Rh1 P1 2.2516(5)
Rh1 C4 2.279(2)
Rh1 C1 2.279(2)
Rh1 C5 2.295(2)
P1 C16 1.828(2)
P1 C10 1.8330(19)
N1 C6 1.480(3)
C1 C2 1.411(3)
C1 C5 1.436(3)
C1 H1A 1.0000
C2 C3 1.425(3)
C2 H2A 1.0000
C3 C4 1.427(3)
C3 H3A 1.0000
C4 C5 1.406(3)
C4 H4A 1.0000
C5 H5A 1.0000
C6 C8 1.526(3)
C6 C9 1.528(3)
C6 C7 1.531(3)
C7 H7A 0.9800
C7 H7B 0.9800
C7 H7C 0.9800
C8 H8A 0.9800
C8 H8B 0.9800
C8 H8C 0.9800
C9 H9A 0.9800
C9 H9B 0.9800
C9 H9C 0.9800
C10 C11 1.394(3)
C10 C15 1.399(3)
C11 C12 1.393(3)
C11 H11A 0.9500
C12 C13 1.381(3)
C12 H12A 0.9500
C13 C14 1.383(3)
C13 H13A 0.9500
C14 C15 1.389(3)
C14 H14A 0.9500
C15 H15A 0.9500
C16 C21 1.388(3)
C16 C17 1.398(3)
C17 C18 1.385(3)
C17 H17A 0.9500
C18 C19 1.385(3)
C18 H18A 0.9500
C19 C20 1.382(3)
C19 H19A 0.9500
C20 C21 1.388(3)
C20 H20A 0.9500
C21 H21A 0.9500
C22 C23 1.408(3)
C22 C26 1.416(3)
C22 H22A 1.0000
C23 C24 1.409(3)
C23 H23A 1.0000
C24 C25 1.425(4)
C24 H24A 1.0000
C25 C26 1.399(3)
C25 H25A 1.0000
C26 H26A 1.0000
